data_1554173
loop_
_publ_author_name
'Machat, Martin R.'
'Lanzinger, Dominik'
'Drees, Markus'
'Altmann, Philipp J.'
'Herdtweck, Eberhardt'
'Rieger, Bernhard'

_publ_section_title
;
 High-Melting, Elastic Polypropylene: A One-Pot, One-Catalyst Strategy
 toward Propylene-Based Thermoplastic Elastomers
;
_journal_issue 3
_journal_name_full Macromolecules
_journal_page_first 914
_journal_paper_doi 10.1021/acs.macromol.7b02679
_journal_volume 51
_journal_year 2018
_chemical_compound_source 'see text'
_chemical_formula_moiety 'C25 H20 Cl2 Hf'
_chemical_formula_sum 'C25 H20 Cl2 Hf'
_chemical_formula_weight 569.80
_space_group_IT_number 14
_space_group_name_Hall '-P 2yn'
_space_group_name_H-M_alt 'P 1 21/n 1'
_symmetry_cell_setting monoclinic
_symmetry_Int_Tables_number 14
_symmetry_space_group_name_Hall '-P 2yn'
_symmetry_space_group_name_H-M 'P 1 21/n 1'
_atom_sites_solution_hydrogens geom
_cell_angle_alpha 90
_cell_angle_beta 100.805(2)
_cell_angle_gamma 90
_cell_formula_units_Z 4
_cell_length_a 9.7645(5)
_cell_length_b 14.7201(7)
_cell_length_c 13.8849(8)
_cell_measurement_reflns_used 9658
_cell_measurement_temperature 100
_cell_measurement_theta_max 25.7310
_cell_measurement_theta_min 2.3558
_cell_volume 1960.36(18)
_computing_cell_refinement 'SAINT (Bruker, 2014)'
_computing_data_collection 'APEX III Control Software (Bruker, 2015)'
_computing_data_reduction 'SAINT (Bruker, 2014)'
_computing_molecular_graphics 'PLATON (Spek, 2011)'
_computing_publication_material 'PLATON (Spek, 2011), enCIFer (Allen, 2014)'
_computing_structure_refinement 'SHELXL2014 (Sheldrick, 2014), SHELXLE (Huebschle, 2011)'
_computing_structure_solution 'SHELXT (Sheldrick, 2015)'
_diffrn_ambient_temperature 100
_diffrn_detector ' CCD '
_diffrn_detector_area_resol_mean 16
_diffrn_measured_fraction_theta_full 1.000
_diffrn_measured_fraction_theta_max 1.000
_diffrn_measurement_device ' \k-geometry diffractometer '
_diffrn_measurement_device_type ' Apex II CCD '
_diffrn_measurement_method ' phi- and omega-rotation '
_diffrn_radiation_monochromator 'Triumph monochromator'
_diffrn_radiation_probe x-ray
_diffrn_radiation_source 'fine-focus sealed tube'
_diffrn_radiation_type MoK\a
_diffrn_radiation_wavelength 0.71073
_diffrn_reflns_av_R_equivalents 0.0193
_diffrn_reflns_av_unetI/netI 0.0073
_diffrn_reflns_limit_h_max 11
_diffrn_reflns_limit_h_min -11
_diffrn_reflns_limit_k_max 17
_diffrn_reflns_limit_k_min -17
_diffrn_reflns_limit_l_max 16
_diffrn_reflns_limit_l_min -16
_diffrn_reflns_number 60935
_diffrn_reflns_reduction_process
;
;
_diffrn_reflns_theta_full 25.02
_diffrn_reflns_theta_max 25.02
_diffrn_reflns_theta_min 2.04
_exptl_absorpt_coefficient_mu 5.602
_exptl_absorpt_correction_T_max 0.7453
_exptl_absorpt_correction_T_min 0.5265
_exptl_absorpt_correction_type multi-scan
_exptl_absorpt_process_details 'SADABS 2014/5, Bruker, 2014'
_exptl_crystal_colour 'clear yellow'
_exptl_crystal_density_diffrn 1.931
_exptl_crystal_density_method 'Not Measured'
_exptl_crystal_description fragment
_exptl_crystal_F_000 1104
_exptl_crystal_size_max 0.617
_exptl_crystal_size_mid 0.095
_exptl_crystal_size_min 0.053
_refine_diff_density_max 0.496
_refine_diff_density_min -0.635
_refine_diff_density_rms 0.063
_refine_ls_extinction_method none
_refine_ls_goodness_of_fit_ref 1.177
_refine_ls_hydrogen_treatment constr
_refine_ls_matrix_type full
_refine_ls_number_parameters 254
_refine_ls_number_reflns 3461
_refine_ls_number_restraints 0
_refine_ls_restrained_S_all 1.177
_refine_ls_R_factor_all 0.0134
_refine_ls_R_factor_gt 0.0127
_refine_ls_shift/su_max 0.003
_refine_ls_shift/su_mean 0.000
_refine_ls_structure_factor_coef Fsqd
_refine_ls_weighting_details 'W=1/[\S^2^(FO^2^)+(0.0041P)^2^+3.2548P] WHERE P=(FO^2^+2FC^2^)/3'
_refine_ls_weighting_scheme calc
_refine_ls_wR_factor_gt 0.0260
_refine_ls_wR_factor_ref 0.0262
_reflns_number_gt 3369
_reflns_number_total 3461
_reflns_threshold_expression I>2\s(I)
_cod_data_source_file ma7b02679_si_002.cif
_cod_data_source_block MacMa26_II
_cod_original_sg_symbol_H-M 'P 21/n'
_cod_database_code 1554173

loop_
_space_group_symop_id
_space_group_symop_operation_xyz
1 x,y,z
2 1/2-x,1/2+y,1/2-z
3 -x,-y,-z
4 1/2+x,1/2-y,1/2+z

loop_
_atom_site_label
_atom_site_type_symbol
_atom_site_fract_x
_atom_site_fract_y
_atom_site_fract_z
_atom_site_U_iso_or_equiv
_atom_site_adp_type
_atom_site_occupancy
_atom_site_site_symmetry_order
_atom_site_calc_flag
_atom_site_refinement_flags_posn
_atom_site_refinement_flags_adp
Hf1 Hf 0.26630(2) 0.53514(2) 0.25669(2) 0.00746(3) Uani 1 1 d . .
Cl1 Cl 0.48346(5) 0.47275(4) 0.23211(4) 0.01179(11) Uani 1 1 d . .
Cl2 Cl 0.23302(5) 0.43633(4) 0.38827(4) 0.01189(11) Uani 1 1 d . .
C1 C 0.3700(2) 0.69397(15) 0.25931(16) 0.0108(4) Uani 1 1 d . .
C2 C 0.4457(2) 0.71866(15) 0.18462(16) 0.0123(5) Uani 1 1 d . .
H2 H 0.3982 0.7402 0.1228 0.015 Uiso 1 1 calc R U
C3 C 0.5875(2) 0.71075(15) 0.20377(17) 0.0148(5) Uani 1 1 d . .
H3 H 0.6386 0.7281 0.1548 0.018 Uiso 1 1 calc R U
C4 C 0.6606(2) 0.67738(16) 0.29483(17) 0.0155(5) Uani 1 1 d . .
H4 H 0.7593 0.6726 0.3054 0.019 Uiso 1 1 calc R U
C5 C 0.5922(2) 0.65194(16) 0.36765(17) 0.0132(5) Uani 1 1 d . .
H5 H 0.6421 0.6293 0.4282 0.016 Uiso 1 1 calc R U
C6 C 0.4452(2) 0.66000(15) 0.35087(16) 0.0105(4) Uani 1 1 d . .
C7 C 0.3461(2) 0.64398(15) 0.41371(16) 0.0109(4) Uani 1 1 d . .
C8 C 0.3631(2) 0.61375(16) 0.51175(16) 0.0135(5) Uani 1 1 d . .
H8 H 0.4527 0.5979 0.5474 0.016 Uiso 1 1 calc R U
C9 C 0.2476(2) 0.60772(17) 0.55458(17) 0.0174(5) Uani 1 1 d . .
H9 H 0.2576 0.5867 0.6202 0.021 Uiso 1 1 calc R U
C10 C 0.1138(2) 0.63234(17) 0.50234(17) 0.0169(5) Uani 1 1 d . .
H10 H 0.0358 0.6278 0.5340 0.020 Uiso 1 1 calc R U
C11 C 0.0940(2) 0.66243(16) 0.40768(17) 0.0141(5) Uani 1 1 d . .
H11 H 0.0035 0.6789 0.3741 0.017 Uiso 1 1 calc R U
C12 C 0.2108(2) 0.66882(15) 0.35976(16) 0.0111(4) Uani 1 1 d . .
C13 C 0.2232(2) 0.69598(15) 0.26243(16) 0.0109(5) Uani 1 1 d . .
C14 C 0.1080(2) 0.73744(15) 0.18662(17) 0.0126(5) Uani 1 1 d . .
H14A H 0.1479 0.7598 0.1306 0.015 Uiso 1 1 calc R U
H14B H 0.0677 0.7900 0.2159 0.015 Uiso 1 1 calc R U
C15 C -0.0079(2) 0.66842(15) 0.14947(16) 0.0124(5) Uani 1 1 d . .
H15A H -0.0730 0.6652 0.1961 0.015 Uiso 1 1 calc R U
H15B H -0.0611 0.6885 0.0852 0.015 Uiso 1 1 calc R U
C16 C 0.0533(2) 0.57580(15) 0.13910(15) 0.0101(4) Uani 1 1 d . .
C17 C 0.1534(2) 0.55496(15) 0.07791(15) 0.0102(4) Uani 1 1 d . .
C18 C 0.2146(2) 0.60804(16) 0.01102(16) 0.0139(5) Uani 1 1 d . .
H18 H 0.1944 0.6710 0.0028 0.017 Uiso 1 1 calc R U
C19 C 0.3024(2) 0.56671(17) -0.04069(16) 0.0160(5) Uani 1 1 d . .
H19 H 0.3439 0.6018 -0.0850 0.019 Uiso 1 1 calc R U
C20 C 0.3337(2) 0.47236(17) -0.03030(16) 0.0159(5) Uani 1 1 d . .
H20 H 0.3948 0.4458 -0.0681 0.019 Uiso 1 1 calc R U
C21 C 0.2777(2) 0.41948(16) 0.03280(16) 0.0136(5) Uani 1 1 d . .
H21 H 0.3000 0.3567 0.0396 0.016 Uiso 1 1 calc R U
C22 C 0.1850(2) 0.45972(15) 0.08852(15) 0.0114(4) Uani 1 1 d . .
C23 C 0.1087(2) 0.42377(15) 0.15766(16) 0.0113(4) Uani 1 1 d . .
H23 H 0.1017 0.3579 0.1738 0.014 Uiso 1 1 calc R U
C24 C 0.0232(2) 0.49383(15) 0.18441(15) 0.0108(4) Uani 1 1 d . .
C25 C -0.0813(2) 0.48145(16) 0.25118(16) 0.0140(5) Uani 1 1 d . .
H25A H -0.1718 0.5059 0.2193 0.021 Uiso 1 1 calc R U
H25B H -0.0488 0.5138 0.3130 0.021 Uiso 1 1 calc R U
H25C H -0.0909 0.4166 0.2646 0.021 Uiso 1 1 calc R U

loop_
_atom_site_aniso_label
_atom_site_aniso_U_11
_atom_site_aniso_U_22
_atom_site_aniso_U_33
_atom_site_aniso_U_23
_atom_site_aniso_U_13
_atom_site_aniso_U_12
Hf1 0.00773(5) 0.00675(5) 0.00813(5) -0.00001(4) 0.00205(3) 0.00026(3)
Cl1 0.0107(2) 0.0121(3) 0.0133(3) -0.0007(2) 0.0042(2) 0.0019(2)
Cl2 0.0148(3) 0.0110(3) 0.0104(3) 0.0018(2) 0.0036(2) -0.0004(2)
C1 0.0126(11) 0.0064(11) 0.0137(11) -0.0028(9) 0.0035(9) -0.0013(8)
C2 0.0161(11) 0.0074(11) 0.0131(11) 0.0004(9) 0.0022(9) -0.0020(9)
C3 0.0176(12) 0.0117(12) 0.0176(12) -0.0001(9) 0.0096(10) -0.0030(9)
C4 0.0084(11) 0.0172(13) 0.0212(12) -0.0023(10) 0.0038(9) -0.0014(9)
C5 0.0110(11) 0.0136(12) 0.0142(11) -0.0015(9) 0.0000(9) -0.0007(9)
C6 0.0121(11) 0.0065(11) 0.0131(11) -0.0035(9) 0.0030(9) -0.0021(8)
C7 0.0122(11) 0.0091(11) 0.0116(11) -0.0050(9) 0.0030(9) -0.0023(9)
C8 0.0137(11) 0.0139(12) 0.0126(11) -0.0052(9) 0.0014(9) -0.0025(9)
C9 0.0221(12) 0.0201(13) 0.0111(11) -0.0052(10) 0.0061(10) -0.0041(10)
C10 0.0163(12) 0.0198(13) 0.0173(12) -0.0076(10) 0.0097(10) -0.0035(10)
C11 0.0108(11) 0.0145(12) 0.0179(12) -0.0063(9) 0.0050(9) 0.0001(9)
C12 0.0130(11) 0.0058(11) 0.0148(11) -0.0044(9) 0.0030(9) -0.0010(8)
C13 0.0122(11) 0.0080(11) 0.0124(11) -0.0033(9) 0.0018(9) -0.0024(8)
C14 0.0126(11) 0.0094(11) 0.0157(12) 0.0005(9) 0.0026(9) 0.0024(9)
C15 0.0105(11) 0.0114(12) 0.0152(11) 0.0005(9) 0.0024(9) 0.0028(9)
C16 0.0088(10) 0.0115(11) 0.0097(11) -0.0008(9) 0.0008(8) -0.0007(8)
C17 0.0097(10) 0.0119(12) 0.0079(10) -0.0005(8) -0.0009(8) -0.0005(8)
C18 0.0143(11) 0.0139(12) 0.0126(11) 0.0005(9) -0.0001(9) -0.0022(9)
C19 0.0154(12) 0.0229(13) 0.0103(11) 0.0007(9) 0.0035(9) -0.0060(10)
C20 0.0118(11) 0.0247(14) 0.0110(11) -0.0055(10) 0.0019(9) 0.0002(10)
C21 0.0128(11) 0.0147(12) 0.0119(11) -0.0044(9) -0.0012(9) 0.0021(9)
C22 0.0109(10) 0.0131(12) 0.0090(10) -0.0013(9) -0.0017(8) 0.0009(9)
C23 0.0127(11) 0.0086(11) 0.0115(11) -0.0009(9) -0.0001(9) -0.0020(8)
C24 0.0090(10) 0.0129(11) 0.0098(11) -0.0015(9) -0.0001(8) -0.0023(8)
C25 0.0127(11) 0.0150(13) 0.0148(11) -0.0005(9) 0.0043(9) -0.0026(9)

loop_
_atom_type_symbol
_atom_type_description
_atom_type_scat_dispersion_real
_atom_type_scat_dispersion_imag
_atom_type_scat_source
C C 0.0033 0.0016 ' International Tables Vol C Tables 4.2.6.8 and 6.1.1.4'
H H 0.0000 0.0000 ' International Tables Vol C Tables 4.2.6.8 and 6.1.1.4'
Cl Cl 0.1484 0.1585 ' International Tables Vol C Tables 4.2.6.8 and 6.1.1.4'
Hf Hf -0.5830 6.1852 ' International Tables Vol C Tables 4.2.6.8 and 6.1.1.4'

loop_
_geom_angle_atom_site_label_1
_geom_angle_atom_site_label_2
_geom_angle_atom_site_label_3
_geom_angle
Cl1 Hf1 Cl2 97.223(18)
Cl1 Hf1 C13 123.16(5)
Cl2 Hf1 C13 121.34(5)
Cl1 Hf1 C16 131.20(5)
Cl2 Hf1 C16 115.64(5)
C13 Hf1 C16 69.65(7)
Cl1 Hf1 C24 131.02(5)
Cl2 Hf1 C24 84.46(5)
C13 Hf1 C24 95.44(7)
C16 Hf1 C24 33.35(7)
Cl1 Hf1 C23 98.14(5)
Cl2 Hf1 C23 82.14(5)
C13 Hf1 C23 125.02(7)
C16 Hf1 C23 55.57(7)
C24 Hf1 C23 33.29(7)
Cl1 Hf1 C17 97.96(5)
Cl2 Hf1 C17 135.82(5)
C13 Hf1 C17 82.69(7)
C16 Hf1 C17 33.50(7)
C24 Hf1 C17 54.79(7)
C23 Hf1 C17 54.76(7)
Cl1 Hf1 C1 89.65(5)
Cl2 Hf1 C1 130.91(5)
C13 Hf1 C1 33.71(7)
C16 Hf1 C1 94.03(7)
C24 Hf1 C1 125.48(7)
C23 Hf1 C1 144.96(7)
C17 Hf1 C1 90.40(7)
Cl1 Hf1 C12 131.54(5)
Cl2 Hf1 C12 88.12(5)
C13 Hf1 C12 33.51(7)
C16 Hf1 C12 86.72(7)
C24 Hf1 C12 97.40(7)
C23 Hf1 C12 130.24(7)
C17 Hf1 C12 111.18(7)
C1 Hf1 C12 53.77(7)
Cl1 Hf1 C22 80.55(5)
Cl2 Hf1 C22 111.46(5)
C13 Hf1 C22 115.35(7)
C16 Hf1 C22 54.91(7)
C24 Hf1 C22 54.30(7)
C23 Hf1 C22 32.65(7)
C17 Hf1 C22 32.66(7)
C1 Hf1 C22 117.61(7)
C12 Hf1 C22 141.29(7)
Cl1 Hf1 C6 79.64(5)
Cl2 Hf1 C6 102.19(5)
C13 Hf1 C6 54.25(7)
C16 Hf1 C6 123.00(7)
C24 Hf1 C6 148.08(7)
C23 Hf1 C6 175.31(7)
C17 Hf1 C6 121.25(7)
C1 Hf1 C6 31.56(7)
C12 Hf1 C6 52.33(7)
C22 Hf1 C6 142.67(7)
Cl1 Hf1 C7 102.32(5)
Cl2 Hf1 C7 78.76(5)
C13 Hf1 C7 54.26(7)
C16 Hf1 C7 118.09(7)
C24 Hf1 C7 125.69(7)
C23 Hf1 C7 153.50(7)
C17 Hf1 C7 136.77(7)
C1 Hf1 C7 52.38(7)
C12 Hf1 C7 31.64(7)
C22 Hf1 C7 169.13(7)
C6 Hf1 C7 30.90(6)
C2 C1 C6 118.9(2)
C2 C1 C13 132.0(2)
C6 C1 C13 109.11(19)
C2 C1 Hf1 118.80(15)
C6 C1 Hf1 80.13(13)
C13 C1 Hf1 67.95(12)
C3 C2 C1 118.7(2)
C3 C2 H2 120.6
C1 C2 H2 120.6
C2 C3 C4 121.7(2)
C2 C3 H3 119.1
C4 C3 H3 119.1
C5 C4 C3 121.4(2)
C5 C4 H4 119.3
C3 C4 H4 119.3
C4 C5 C6 118.5(2)
C4 C5 H5 120.7
C6 C5 H5 120.7
C5 C6 C1 120.7(2)
C5 C6 C7 131.5(2)
C1 C6 C7 107.71(19)
C5 C6 Hf1 124.54(15)
C1 C6 Hf1 68.31(12)
C7 C6 Hf1 74.60(12)
C8 C7 C6 131.7(2)
C8 C7 C12 120.8(2)
C6 C7 C12 107.38(19)
C8 C7 Hf1 123.74(15)
C6 C7 Hf1 74.49(12)
C12 C7 Hf1 68.43(12)
C9 C8 C7 118.7(2)
C9 C8 H8 120.6
C7 C8 H8 120.6
C8 C9 C10 121.0(2)
C8 C9 H9 119.5
C10 C9 H9 119.5
C11 C10 C9 121.7(2)
C11 C10 H10 119.1
C9 C10 H10 119.1
C10 C11 C12 119.3(2)
C10 C11 H11 120.4
C12 C11 H11 120.4
C11 C12 C13 132.3(2)
C11 C12 C7 118.5(2)
C13 C12 C7 109.26(19)
C11 C12 Hf1 118.89(15)
C13 C12 Hf1 67.83(12)
C7 C12 Hf1 79.93(12)
C12 C13 C1 106.37(19)
C12 C13 C14 125.66(19)
C1 C13 C14 126.8(2)
C12 C13 Hf1 78.66(13)
C1 C13 Hf1 78.35(13)
C14 C13 Hf1 118.94(14)
C13 C14 C15 111.75(18)
C13 C14 H14A 109.3
C15 C14 H14A 109.3
C13 C14 H14B 109.3
C15 C14 H14B 109.3
H14A C14 H14B 107.9
C16 C15 C14 110.51(17)
C16 C15 H15A 109.5
C14 C15 H15A 109.5
C16 C15 H15B 109.5
C14 C15 H15B 109.5
H15A C15 H15B 108.1
C24 C16 C17 107.47(19)
C24 C16 C15 127.54(19)
C17 C16 C15 125.0(2)
C24 C16 Hf1 73.66(12)
C17 C16 Hf1 75.99(12)
C15 C16 Hf1 117.19(14)
C18 C17 C22 119.5(2)
C18 C17 C16 132.7(2)
C22 C17 C16 107.65(19)
C18 C17 Hf1 122.78(14)
C22 C17 Hf1 75.05(12)
C16 C17 Hf1 70.51(12)
C19 C18 C17 118.7(2)
C19 C18 H18 120.6
C17 C18 H18 120.6
C18 C19 C20 121.8(2)
C18 C19 H19 119.1
C20 C19 H19 119.1
C21 C20 C19 121.3(2)
C21 C20 H20 119.4
C19 C20 H20 119.4
C20 C21 C22 119.0(2)
C20 C21 H21 120.5
C22 C21 H21 120.5
C23 C22 C21 132.7(2)
C23 C22 C17 107.60(19)
C21 C22 C17 119.7(2)
C23 C22 Hf1 70.11(12)
C21 C22 Hf1 123.56(14)
C17 C22 Hf1 72.29(12)
C24 C23 C22 108.3(2)
C24 C23 Hf1 73.08(12)
C22 C23 Hf1 77.24(12)
C24 C23 H23 125.3
C22 C23 H23 125.3
Hf1 C23 H23 125.3
C16 C24 C23 108.74(19)
C16 C24 C25 126.5(2)
C23 C24 C25 124.8(2)
C16 C24 Hf1 72.99(12)
C23 C24 Hf1 73.63(12)
C25 C24 Hf1 119.15(14)
C24 C25 H25A 109.5
C24 C25 H25B 109.5
H25A C25 H25B 109.5
C24 C25 H25C 109.5
H25A C25 H25C 109.5
H25B C25 H25C 109.5

loop_
_geom_bond_atom_site_label_1
_geom_bond_atom_site_label_2
_geom_bond_distance
Hf1 Cl1 2.3933(5)
Hf1 Cl2 2.4045(5)
Hf1 C13 2.409(2)
Hf1 C16 2.465(2)
Hf1 C24 2.474(2)
Hf1 C23 2.481(2)
Hf1 C17 2.537(2)
Hf1 C1 2.545(2)
Hf1 C12 2.550(2)
Hf1 C22 2.573(2)
Hf1 C6 2.699(2)
Hf1 C7 2.700(2)
C1 C2 1.429(3)
C1 C6 1.434(3)
C1 C13 1.442(3)
C2 C3 1.366(3)
C2 H2 0.9500
C3 C4 1.418(3)
C3 H3 0.9500
C4 C5 1.365(3)
C4 H4 0.9500
C5 C6 1.415(3)
C5 H5 0.9500
C6 C7 1.438(3)
C7 C8 1.412(3)
C7 C12 1.439(3)
C8 C9 1.373(3)
C8 H8 0.9500
C9 C10 1.418(3)
C9 H9 0.9500
C10 C11 1.366(3)
C10 H10 0.9500
C11 C12 1.427(3)
C11 H11 0.9500
C12 C13 1.436(3)
C13 C14 1.517(3)
C14 C15 1.536(3)
C14 H14A 0.9900
C14 H14B 0.9900
C15 C16 1.506(3)
C15 H15A 0.9900
C15 H15B 0.9900
C16 C24 1.417(3)
C16 C17 1.443(3)
C17 C18 1.428(3)
C17 C22 1.437(3)
C18 C19 1.361(3)
C18 H18 0.9500
C19 C20 1.424(4)
C19 H19 0.9500
C20 C21 1.361(3)
C20 H20 0.9500
C21 C22 1.425(3)
C21 H21 0.9500
C22 C23 1.423(3)
C23 C24 1.419(3)
C23 H23 1.0000
C24 C25 1.513(3)
C25 H25A 0.9800
C25 H25B 0.9800
C25 H25C 0.9800

loop_
_geom_torsion_atom_site_label_1
_geom_torsion_atom_site_label_2
_geom_torsion_atom_site_label_3
_geom_torsion_atom_site_label_4
_geom_torsion
C6 C1 C2 C3 -1.3(3)
C13 C1 C2 C3 178.8(2)
Hf1 C1 C2 C3 -95.9(2)
C1 C2 C3 C4 1.1(3)
C2 C3 C4 C5 -0.2(4)
C3 C4 C5 C6 -0.4(3)
C4 C5 C6 C1 0.1(3)
C4 C5 C6 C7 -176.1(2)
C4 C5 C6 Hf1 83.6(3)
C2 C1 C6 C5 0.7(3)
C13 C1 C6 C5 -179.4(2)
Hf1 C1 C6 C5 118.3(2)
C2 C1 C6 C7 177.72(19)
C13 C1 C6 C7 -2.3(2)
Hf1 C1 C6 C7 -64.73(15)
C2 C1 C6 Hf1 -117.6(2)
C13 C1 C6 Hf1 62.38(15)
C5 C6 C7 C8 -1.1(4)
C1 C6 C7 C8 -177.7(2)
Hf1 C6 C7 C8 121.7(3)
C5 C6 C7 C12 176.3(2)
C1 C6 C7 C12 -0.2(2)
Hf1 C6 C7 C12 -60.88(15)
C5 C6 C7 Hf1 -122.8(2)
C1 C6 C7 Hf1 60.64(15)
C6 C7 C8 C9 177.7(2)
C12 C7 C8 C9 0.5(3)
Hf1 C7 C8 C9 -82.8(2)
C7 C8 C9 C10 -0.8(3)
C8 C9 C10 C11 0.4(4)
C9 C10 C11 C12 0.4(4)
C10 C11 C12 C13 178.9(2)
C10 C11 C12 C7 -0.6(3)
C10 C11 C12 Hf1 93.5(2)
C8 C7 C12 C11 0.2(3)
C6 C7 C12 C11 -177.64(19)
Hf1 C7 C12 C11 117.5(2)
C8 C7 C12 C13 -179.4(2)
C6 C7 C12 C13 2.8(2)
Hf1 C7 C12 C13 -62.09(15)
C8 C7 C12 Hf1 -117.4(2)
C6 C7 C12 Hf1 64.85(15)
C11 C12 C13 C1 176.3(2)
C7 C12 C13 C1 -4.1(2)
Hf1 C12 C13 C1 -74.12(15)
C11 C12 C13 C14 8.1(4)
C7 C12 C13 C14 -172.4(2)
Hf1 C12 C13 C14 117.6(2)
C11 C12 C13 Hf1 -109.5(2)
C7 C12 C13 Hf1 69.98(16)
C2 C1 C13 C12 -176.1(2)
C6 C1 C13 C12 4.0(2)
Hf1 C1 C13 C12 74.35(15)
C2 C1 C13 C14 -8.0(4)
C6 C1 C13 C14 172.1(2)
Hf1 C1 C13 C14 -117.6(2)
C2 C1 C13 Hf1 109.6(2)
C6 C1 C13 Hf1 -70.36(16)
C12 C13 C14 C15 -69.0(3)
C1 C13 C14 C15 125.1(2)
Hf1 C13 C14 C15 27.9(2)
C13 C14 C15 C16 -38.2(3)
C14 C15 C16 C24 122.7(2)
C14 C15 C16 C17 -58.6(3)
C14 C15 C16 Hf1 33.0(2)
C24 C16 C17 C18 175.4(2)
C15 C16 C17 C18 -3.5(4)
Hf1 C16 C17 C18 -117.1(2)
C24 C16 C17 C22 -1.1(2)
C15 C16 C17 C22 -179.97(19)
Hf1 C16 C17 C22 66.44(14)
C24 C16 C17 Hf1 -67.51(14)
C15 C16 C17 Hf1 113.6(2)
C22 C17 C18 C19 -0.4(3)
C16 C17 C18 C19 -176.6(2)
Hf1 C17 C18 C19 90.3(2)
C17 C18 C19 C20 0.5(3)
C18 C19 C20 C21 -0.6(3)
C19 C20 C21 C22 0.6(3)
C20 C21 C22 C23 178.6(2)
C20 C21 C22 C17 -0.6(3)
C20 C21 C22 Hf1 -88.2(2)
C18 C17 C22 C23 -178.89(19)
C16 C17 C22 C23 -1.9(2)
Hf1 C17 C22 C23 61.57(14)
C18 C17 C22 C21 0.5(3)
C16 C17 C22 C21 177.49(19)
Hf1 C17 C22 C21 -119.08(19)
C18 C17 C22 Hf1 119.53(19)
C16 C17 C22 Hf1 -63.43(14)
C21 C22 C23 C24 -175.1(2)
C17 C22 C23 C24 4.1(2)
Hf1 C22 C23 C24 67.09(15)
C21 C22 C23 Hf1 117.8(2)
C17 C22 C23 Hf1 -62.99(15)
C17 C16 C24 C23 3.6(2)
C15 C16 C24 C23 -177.5(2)
Hf1 C16 C24 C23 -65.48(15)
C17 C16 C24 C25 -176.9(2)
C15 C16 C24 C25 2.0(4)
Hf1 C16 C24 C25 114.0(2)
C17 C16 C24 Hf1 69.10(14)
C15 C16 C24 Hf1 -112.0(2)
C22 C23 C24 C16 -4.8(2)
Hf1 C23 C24 C16 65.06(15)
C22 C23 C24 C25 175.66(19)
Hf1 C23 C24 C25 -114.5(2)
C22 C23 C24 Hf1 -69.88(15)
